data_2104042
loop_
_publ_author_name
'Redhammer, G\"unther J.'
'Ohashi, Haruo'
'Roth, Georg'

_publ_section_title
;
 Single-crystal structure refinement of NaTiSi~2~O~6~ clinopyroxene at
 low temperatures (298<<i>T</i><100K)
;
_journal_issue 6
_journal_name_full 'Acta Crystallographica Section B'
_journal_page_first 730
_journal_page_last 746
_journal_paper_doi 10.1107/S0108768103022018
_journal_volume 59
_journal_year 2003
_chemical_formula_moiety 'O6 Na1 Si2 Ti1'
_chemical_formula_sum 'Na O6 Si2 Ti'
_chemical_formula_weight 223.07
_space_group_IT_number 2
_symmetry_cell_setting triclinic
_symmetry_space_group_name_Hall '-P 1'
_symmetry_space_group_name_H-M 'P -1'
_audit_creation_method 'WinGX routine CIF_UPDATE'
_cell_angle_alpha 84.65(3)
_cell_angle_beta 77.71(2)
_cell_angle_gamma 77.75(2)
_cell_formula_units_Z 2
_cell_length_a 5.2977(16)
_cell_length_b 6.527(2)
_cell_length_c 6.604(2)
_cell_measurement_reflns_used 1899
_cell_measurement_temperature 140.0(10)
_cell_measurement_theta_max 32.28
_cell_measurement_theta_min 2.1
_cell_volume 217.76(12)
_computing_structure_refinement 'SHELXL-97 (Sheldrick, 1997)'
_diffrn_measured_fraction_theta_full 0.921
_diffrn_measured_fraction_theta_max 0.921
_diffrn_measurement_device '2-circle goniometer'
_diffrn_measurement_device_type 'STOE IPDS 2'
_diffrn_measurement_method 'rotation method'
_diffrn_radiation_type mok\a
_diffrn_radiation_wavelength 0.71073
_diffrn_reflns_av_R_equivalents 0.0324
_diffrn_reflns_limit_h_max 6
_diffrn_reflns_limit_h_min -6
_diffrn_reflns_limit_k_max 7
_diffrn_reflns_limit_k_min -7
_diffrn_reflns_limit_l_max 7
_diffrn_reflns_limit_l_min -7
_diffrn_reflns_number 1278
_diffrn_reflns_theta_full 24.7
_diffrn_reflns_theta_max 24.7
_diffrn_reflns_theta_min 4.02
_exptl_absorpt_coefficient_mu 2.563
_exptl_absorpt_correction_type none
_exptl_crystal_colour blue
_exptl_crystal_density_diffrn 3.402
_exptl_crystal_density_method 'not measured'
_exptl_crystal_description prismatic
_exptl_crystal_F_000 218
_exptl_crystal_size_max 0.17
_exptl_crystal_size_mid 0.10
_exptl_crystal_size_min 0.08
_refine_diff_density_max 0.356
_refine_diff_density_min -0.433
_refine_ls_extinction_method none
_refine_ls_goodness_of_fit_ref 1.16
_refine_ls_matrix_type full
_refine_ls_number_parameters 48
_refine_ls_number_reflns 687
_refine_ls_number_restraints 8
_refine_ls_restrained_S_all 1.166
_refine_ls_R_factor_gt 0.0275
_refine_ls_shift/su_max 0
_refine_ls_structure_factor_coef Fsqd
_refine_ls_weighting_details 'calc w=1/[\s^2^(Fo^2^)+(0.0127P)^2^+0.4499P] where P=(Fo^2^+2Fc^2^)/3'
_refine_ls_weighting_scheme calc
_refine_ls_wR_factor_ref 0.0546
_reflns_number_gt 587
_reflns_number_total 687
_reflns_threshold_expression >2sigma(I)
_cod_data_source_file ws5001.cif
_cod_data_source_block 140
_cod_original_cell_volume 217.77(11)
_cod_original_sg_symbol_H-M P-1
_cod_original_formula_sum 'Na1 O6 Si2 Ti1'
_cod_database_code 2104042
_cod_database_fobs_code 2104042

loop_
_symmetry_equiv_pos_as_xyz
'x, y, z'
'-x, -y, -z'

loop_
_atom_site_label
_atom_site_fract_x
_atom_site_fract_y
_atom_site_fract_z
_atom_site_U_iso_or_equiv
_atom_site_adp_type
_atom_site_calc_flag
_atom_site_refinement_flags
_atom_site_occupancy
_atom_site_type_symbol
Na1 0.7583(7) 0.8035(5) 0.6994(6) 0.0067(4) Uani d . 1 Na
Ti1 0.2581(3) 0.5978(2) 0.9045(2) 0.00095(18) Uiso d . 1 Ti
Si1 0.7421(4) 0.3005(3) 0.6144(3) 0.0013(4) Uiso d D 1 Si
Si2 1.2410(3) 0.1225(3) 0.7949(3) 0.0006(4) Uiso d D 1 Si
O1 0.8060(8) 0.3939(8) 0.3822(8) 0.0029(10) Uiso d D 1 O
O2 0.6460(8) 0.4641(8) 0.8004(8) 0.0021(10) Uiso d D 1 O
O3 0.5172(8) 0.1549(8) 0.6407(8) 0.0021(9) Uiso d D 1 O
O4 1.0140(8) 0.1393(9) 0.6576(9) 0.0032(10) Uiso d D 1 O
O5 1.1479(8) 0.3052(8) 0.9612(8) 0.0030(10) Uiso d D 1 O
O6 1.3025(8) -0.1119(8) 0.8927(8) 0.0034(10) Uiso d D 1 O

loop_
_atom_site_aniso_label
_atom_site_aniso_U_11
_atom_site_aniso_U_22
_atom_site_aniso_U_33
_atom_site_aniso_U_12
_atom_site_aniso_U_13
_atom_site_aniso_U_23
Na1 0.0048(7) 0.0022(17) 0.0117(19) 0.0019(10) -0.0014(11) 0.0011(6)

loop_
_atom_type_symbol
_atom_type_description
_atom_type_scat_dispersion_real
_atom_type_scat_dispersion_imag
_atom_type_scat_source
Na Na 0.0362 0.0249 'International Tables Vol C Tables 4.2.6.8 and 6.1.1.4'
Ti Ti 0.2776 0.4457 'International Tables Vol C Tables 4.2.6.8 and 6.1.1.4'
Si Si 0.0817 0.0704 'International Tables Vol C Tables 4.2.6.8 and 6.1.1.4'
O O 0.0106 0.006 'International Tables Vol C Tables 4.2.6.8 and 6.1.1.4'

loop_
_geom_angle_atom_site_label_1
_geom_angle_atom_site_label_2
_geom_angle_atom_site_label_3
_geom_angle_site_symmetry_1
_geom_angle_site_symmetry_3
_geom_angle
O1 Na1 O5 2_766 2_767 78.07(19)
O1 Na1 O2 2_766 . 83.71(19)
O5 Na1 O2 2_767 . 70.85(9)
O1 Na1 O3 2_766 1_565 139.16(18)
O5 Na1 O3 2_767 1_565 119.2(3)
O2 Na1 O3 . 1_565 135.8(2)
O1 Na1 O4 2_766 2_766 65.56(18)
O5 Na1 O4 2_767 2_766 140.4(2)
O2 Na1 O4 . 2_766 117.8(3)
O3 Na1 O4 1_565 2_766 82.81(9)
O1 Na1 O6 2_766 1_465 156.20(10)
O5 Na1 O6 2_767 1_465 83.15(19)
O2 Na1 O6 . 1_465 76.36(18)
O3 Na1 O6 1_565 1_465 63.61(18)
O4 Na1 O6 2_766 1_465 135.90(18)
O1 Na1 O4 2_766 1_565 83.13(18)
O5 Na1 O4 2_767 1_565 93.3(2)
O2 Na1 O4 . 1_565 161.18(18)
O3 Na1 O4 1_565 1_565 60.59(17)
O4 Na1 O4 2_766 1_565 68.1(2)
O6 Na1 O4 1_465 1_565 112.6(2)
O1 Na1 O3 2_766 2_666 112.8(2)
O5 Na1 O3 2_767 2_666 157.44(18)
O2 Na1 O3 . 2_666 90.18(19)
O3 Na1 O3 1_565 2_666 66.2(2)
O4 Na1 O3 2_766 2_666 59.30(17)
O6 Na1 O3 1_465 2_666 80.50(18)
O4 Na1 O3 1_565 2_666 107.32(9)
O1 Na1 Si1 2_766 2_766 31.97(13)
O5 Na1 Si1 2_767 2_766 108.46(16)
O2 Na1 Si1 . 2_766 102.7(2)
O3 Na1 Si1 1_565 2_766 112.25(14)
O4 Na1 Si1 2_766 2_766 33.62(12)
O6 Na1 Si1 1_465 2_766 167.5(2)
O4 Na1 Si1 1_565 2_766 72.12(14)
O3 Na1 Si1 2_666 2_766 87.09(16)
O1 Na1 Si2 2_766 1_465 170.29(17)
O5 Na1 Si2 2_767 1_465 102.9(2)
O2 Na1 Si2 . 1_465 105.80(16)
O3 Na1 Si2 1_565 1_465 32.22(12)
O4 Na1 Si2 2_766 1_465 110.37(13)
O6 Na1 Si2 1_465 1_465 31.41(12)
O4 Na1 Si2 1_565 1_465 87.16(15)
O3 Na1 Si2 2_666 1_465 69.86(13)
Si1 Na1 Si2 2_766 1_465 142.99(6)
O1 Na1 Ti1 2_766 . 123.30(16)
O5 Na1 Ti1 2_767 . 79.28(12)
O2 Na1 Ti1 . . 39.70(12)
O3 Na1 Ti1 1_565 . 97.09(15)
O4 Na1 Ti1 2_766 . 133.78(19)
O6 Na1 Ti1 1_465 . 37.37(13)
O4 Na1 Ti1 1_565 . 149.4(2)
O3 Na1 Ti1 2_666 . 78.29(12)
Si1 Na1 Ti1 2_766 . 138.45(17)
Si2 Na1 Ti1 1_465 . 66.12(9)
O1 Na1 Ti1 2_766 1_655 38.06(13)
O5 Na1 Ti1 2_767 1_655 41.47(12)
O2 Na1 Ti1 . 1_655 82.08(12)
O3 Na1 Ti1 1_565 1_655 135.93(19)
O4 Na1 Ti1 2_766 1_655 99.33(16)
O6 Na1 Ti1 1_465 1_655 124.58(17)
O4 Na1 Ti1 1_565 1_655 79.26(13)
O3 Na1 Ti1 2_666 1_655 150.3(2)
Si1 Na1 Ti1 2_766 1_655 67.03(9)
Si2 Na1 Ti1 1_465 1_655 139.80(17)
Ti1 Na1 Ti1 . 1_655 111.13(5)
O6 Ti1 O1 1_465 2_666 95.73(11)
O6 Ti1 O2 1_465 . 97.44(19)
O1 Ti1 O2 2_666 . 89.8(2)
O6 Ti1 O5 1_465 1_455 169.1(2)
O1 Ti1 O5 2_666 1_455 89.1(2)
O2 Ti1 O5 . 1_455 92.32(18)
O6 Ti1 O2 1_465 2_667 92.5(2)
O1 Ti1 O2 2_666 2_667 170.4(2)
O2 Ti1 O2 . 2_667 84.3(2)
O5 Ti1 O2 1_455 2_667 83.66(10)
O6 Ti1 O5 1_465 2_667 89.68(19)
O1 Ti1 O5 2_666 2_667 93.92(19)
O2 Ti1 O5 . 2_667 171.62(11)
O5 Ti1 O5 1_455 2_667 80.2(2)
O2 Ti1 O5 2_667 2_667 91.06(19)
O6 Ti1 Ti1 1_465 2_667 96.65(14)
O1 Ti1 Ti1 2_666 2_667 132.05(17)
O2 Ti1 Ti1 . 2_667 42.73(14)
O5 Ti1 Ti1 1_455 2_667 87.23(12)
O2 Ti1 Ti1 2_667 2_667 41.52(13)
O5 Ti1 Ti1 2_667 2_667 132.20(16)
O6 Ti1 Na1 1_465 . 49.77(16)
O1 Ti1 Na1 2_666 . 85.89(14)
O2 Ti1 Na1 . . 48.71(15)
O5 Ti1 Na1 1_455 . 140.64(17)
O2 Ti1 Na1 2_667 . 95.71(14)
O5 Ti1 Na1 2_667 . 139.02(16)
Ti1 Ti1 Na1 2_667 . 68.18(6)
O6 Ti1 Na1 1_465 1_455 83.07(14)
O1 Ti1 Na1 2_666 1_455 47.31(16)
O2 Ti1 Na1 . 1_455 136.56(16)
O5 Ti1 Na1 1_455 1_455 93.18(13)
O2 Ti1 Na1 2_667 1_455 139.19(17)
O5 Ti1 Na1 2_667 1_455 48.55(15)
Ti1 Ti1 Na1 2_667 1_455 179.22(9)
Na1 Ti1 Na1 . 1_455 111.13(5)
O6 Ti1 Ti1 1_465 2_567 129.26(16)
O1 Ti1 Ti1 2_666 2_567 92.01(14)
O2 Ti1 Ti1 . 2_567 132.75(15)
O5 Ti1 Ti1 1_455 2_567 40.54(13)
O2 Ti1 Ti1 2_667 2_567 86.59(13)
O5 Ti1 Ti1 2_667 2_567 39.70(14)
Ti1 Ti1 Ti1 2_667 2_567 114.31(4)
Na1 Ti1 Ti1 . 2_567 177.49(6)
Na1 Ti1 Ti1 1_455 2_567 66.38(6)
O6 Ti1 Na1 1_465 2_667 133.56(18)
O1 Ti1 Na1 2_666 2_667 130.55(17)
O2 Ti1 Na1 . 2_667 87.67(15)
O5 Ti1 Na1 1_455 2_667 41.75(15)
O2 Ti1 Na1 2_667 2_667 41.90(15)
O5 Ti1 Na1 2_667 2_667 84.21(15)
Ti1 Ti1 Na1 2_667 2_667 57.68(6)
Na1 Ti1 Na1 . 2_667 125.86(5)
Na1 Ti1 Na1 1_455 2_667 123.02(5)
Ti1 Ti1 Na1 2_567 2_667 56.63(6)
O1 Si1 O2 . . 118.1(3)
O1 Si1 O3 . . 110.6(3)
O2 Si1 O3 . . 107.0(3)
O1 Si1 O4 . . 106.8(3)
O2 Si1 O4 . . 107.6(3)
O3 Si1 O4 . . 106.0(3)
O1 Si1 Na1 . 2_766 52.08(18)
O2 Si1 Na1 . 2_766 132.9(2)
O3 Si1 Na1 . 2_766 119.6(2)
O4 Si1 Na1 . 2_766 54.8(2)
O1 Si1 Na1 . 1_545 119.4(2)
O2 Si1 Na1 . 1_545 122.2(2)
O3 Si1 Na1 . 1_545 46.78(19)
O4 Si1 Na1 . 1_545 59.35(19)
Na1 Si1 Na1 2_766 1_545 88.21(9)
O1 Si1 Na1 . . 79.4(2)
O2 Si1 Na1 . . 40.63(18)
O3 Si1 Na1 . . 137.1(2)
O4 Si1 Na1 . . 110.5(2)
Na1 Si1 Na1 2_766 . 99.76(12)
Na1 Si1 Na1 1_545 . 159.79(13)
O6 Si2 O5 . . 115.3(3)
O6 Si2 O4 . . 108.7(3)
O5 Si2 O4 . . 109.0(3)
O6 Si2 O3 . 1_655 105.0(3)
O5 Si2 O3 . 1_655 109.4(3)
O4 Si2 O3 . 1_655 109.3(3)
O6 Si2 Na1 . 1_645 53.07(18)
O5 Si2 Na1 . 1_645 130.1(2)
O4 Si2 Na1 . 1_645 120.8(2)
O3 Si2 Na1 1_655 1_645 51.93(19)
O6 Si2 Na1 . 2_766 119.3(2)
O5 Si2 Na1 . 2_766 125.0(2)
O4 Si2 Na1 . 2_766 46.7(2)
O3 Si2 Na1 1_655 2_766 62.6(2)
Na1 Si2 Na1 1_645 2_766 89.75(8)
O6 Si2 Na1 . 2_767 76.9(2)
O5 Si2 Na1 . 2_767 39.83(19)
O4 Si2 Na1 . 2_767 135.2(2)
O3 Si2 Na1 1_655 2_767 111.9(2)
Na1 Si2 Na1 1_645 2_767 98.54(12)
Na1 Si2 Na1 2_766 2_767 163.38(12)
Si1 O1 Ti1 . 2_666 146.6(3)
Si1 O1 Na1 . 2_766 96.0(2)
Ti1 O1 Na1 2_666 2_766 94.6(2)
Si1 O2 Ti1 . . 123.0(2)
Si1 O2 Ti1 . 2_667 124.4(3)
Ti1 O2 Ti1 . 2_667 95.7(2)
Si1 O2 Na1 . . 113.3(3)
Ti1 O2 Na1 . . 91.6(2)
Ti1 O2 Na1 2_667 . 102.6(2)
Si2 O3 Si1 1_455 . 139.9(4)
Si2 O3 Na1 1_455 1_545 95.9(2)
Si1 O3 Na1 . 1_545 103.4(2)
Si2 O3 Na1 1_455 2_666 87.3(2)
Si1 O3 Na1 . 2_666 115.3(2)
Na1 O3 Na1 1_545 2_666 113.8(2)
Si2 O4 Si1 . . 139.7(4)
Si2 O4 Na1 . 2_766 104.1(2)
Si1 O4 Na1 . 2_766 91.6(2)
Si2 O4 Na1 . 1_545 116.8(3)
Si1 O4 Na1 . 1_545 89.8(2)
Na1 O4 Na1 2_766 1_545 111.9(2)
Si2 O5 Ti1 . 1_655 123.1(3)
Si2 O5 Ti1 . 2_667 120.4(2)
Ti1 O5 Ti1 1_655 2_667 99.8(2)
Si2 O5 Na1 . 2_767 114.6(3)
Ti1 O5 Na1 1_655 2_767 102.9(2)
Ti1 O5 Na1 2_667 2_767 90.0(2)
Si2 O6 Ti1 . 1_645 148.7(3)
Si2 O6 Na1 . 1_645 95.5(2)
Ti1 O6 Na1 1_645 1_645 92.9(2)

loop_
_geom_bond_atom_site_label_1
_geom_bond_atom_site_label_2
_geom_bond_site_symmetry_2
_geom_bond_distance
Na1 O1 2_766 2.370(6)
Na1 O5 2_767 2.409(6)
Na1 O2 . 2.413(5)
Na1 O3 1_565 2.417(6)
Na1 O4 2_766 2.443(6)
Na1 O6 1_465 2.453(6)
Na1 O4 1_565 2.776(6)
Na1 O3 2_666 2.891(6)
Na1 Si1 2_766 2.988(5)
Na1 Si2 1_465 3.055(5)
Na1 Ti1 . 3.210(3)
Na1 Ti1 1_655 3.214(3)
Ti1 O6 1_465 1.951(5)
Ti1 O1 2_666 1.988(5)
Ti1 O2 . 2.051(5)
Ti1 O5 1_455 2.091(5)
Ti1 O2 2_667 2.099(5)
Ti1 O5 2_667 2.128(5)
Ti1 Ti1 2_667 3.078(3)
Ti1 Na1 1_455 3.214(3)
Ti1 Ti1 2_567 3.227(3)
Ti1 Na1 2_667 3.526(2)
Si1 O1 . 1.591(5)
Si1 O2 . 1.629(6)
Si1 O3 . 1.648(5)
Si1 O4 . 1.655(5)
Si1 Na1 2_766 2.988(5)
Si1 Na1 1_545 3.227(3)
Si2 O6 . 1.600(5)
Si2 O5 . 1.624(6)
Si2 O4 . 1.634(5)
Si2 O3 1_655 1.637(5)
Si2 Na1 1_645 3.055(5)
Si2 Na1 2_766 3.254(4)
Si2 Na1 2_767 3.420(4)
O1 Ti1 2_666 1.988(5)
O1 Na1 2_766 2.370(6)
O2 Ti1 2_667 2.099(5)
O3 Si2 1_455 1.637(5)
O3 Na1 1_545 2.417(6)
O3 Na1 2_666 2.891(6)
O4 Na1 2_766 2.443(6)
O4 Na1 1_545 2.776(6)
O5 Ti1 1_655 2.091(5)
O5 Ti1 2_667 2.128(5)
O5 Na1 2_767 2.409(6)
O6 Ti1 1_645 1.951(5)
O6 Na1 1_645 2.453(6)
